data_4513271
loop_
_publ_author_name
'Suresh, Kuthuru'
'Minkov, Vasily S.'
'Namila, Kranthi Kumar'
'Derevyannikova, Elizaveta'
'Losev, Evgeniy'
'Nangia, Ashwini'
'Boldyreva, Elena V.'

_publ_section_title
;
 Novel Synthons in Sulfamethizole Cocrystals: Structure--Property
 Relations and Solubility
;
_journal_issue 7
_journal_name_full 'Crystal Growth &amp; Design'
_journal_page_first 3498
_journal_paper_doi 10.1021/acs.cgd.5b00587
_journal_volume 15
_journal_year 2015
_chemical_formula_moiety 'C9 H10 N4 O2 S2, C7 H7 N O2'
_chemical_formula_sum 'C16 H17 N5 O4 S2'
_chemical_formula_weight 407.47
_chemical_melting_point 461.0(10)
_chemical_name_common 'Sulfamethizole-4-aminobenzoicacid cocrystal'
_chemical_name_systematic
; 
 4-Amino-N-methyl-3H-1,3,4-thiadiazol-2-ylidene-benzenesulfonamide-4-Aminobenzoicacid 
;
_space_group_IT_number 14
_symmetry_cell_setting monoclinic
_symmetry_space_group_name_Hall '-P 2yn'
_symmetry_space_group_name_H-M 'P 1 21/n 1'
_atom_sites_solution_hydrogens geom
_atom_sites_solution_primary direct
_atom_sites_solution_secondary difmap
_audit_creation_method SHELXL-97
_cell_angle_alpha 90.00
_cell_angle_beta 101.645(3)
_cell_angle_gamma 90.00
_cell_formula_units_Z 4
_cell_length_a 9.2097(3)
_cell_length_b 10.8241(5)
_cell_length_c 18.2910(7)
_cell_measurement_temperature 100(2)
_cell_volume 1785.84(12)
_computing_structure_refinement 'SHELXL-97 (Sheldrick, 1997)'
_computing_structure_solution 'SHELXS-97 (Sheldrick, 1990)'
_diffrn_ambient_temperature 100(2)
_diffrn_measured_fraction_theta_full 1.000
_diffrn_measured_fraction_theta_max 1.000
_diffrn_radiation_monochromator graphite
_diffrn_radiation_source 'fine-focus sealed tube'
_diffrn_radiation_type MoK\a
_diffrn_radiation_wavelength 0.71073
_diffrn_reflns_av_R_equivalents 0.0310
_diffrn_reflns_av_sigmaI/netI 0.0218
_diffrn_reflns_limit_h_max 12
_diffrn_reflns_limit_h_min -11
_diffrn_reflns_limit_k_max 14
_diffrn_reflns_limit_k_min -14
_diffrn_reflns_limit_l_max 24
_diffrn_reflns_limit_l_min -24
_diffrn_reflns_number 21883
_diffrn_reflns_theta_full 28.28
_diffrn_reflns_theta_max 28.28
_diffrn_reflns_theta_min 2.20
_exptl_absorpt_coefficient_mu 0.333
_exptl_absorpt_correction_T_max 0.9518
_exptl_absorpt_correction_T_min 0.8646
_exptl_crystal_colour lightbrown
_exptl_crystal_density_diffrn 1.516
_exptl_crystal_density_method 'not measured'
_exptl_crystal_description block
_exptl_crystal_F_000 848
_exptl_crystal_size_max 0.45
_exptl_crystal_size_mid 0.26
_exptl_crystal_size_min 0.15
_refine_diff_density_max 0.382
_refine_diff_density_min -0.391
_refine_diff_density_rms 0.050
_refine_ls_extinction_method none
_refine_ls_goodness_of_fit_ref 1.022
_refine_ls_hydrogen_treatment mixed
_refine_ls_matrix_type full
_refine_ls_number_parameters 295
_refine_ls_number_reflns 4427
_refine_ls_number_restraints 0
_refine_ls_restrained_S_all 1.022
_refine_ls_R_factor_all 0.0384
_refine_ls_R_factor_gt 0.0294
_refine_ls_shift/su_max 0.001
_refine_ls_shift/su_mean 0.000
_refine_ls_structure_factor_coef Fsqd
_refine_ls_weighting_details 'calc w=1/[\s^2^(Fo^2^)+(0.0438P)^2^+0.5141P] where P=(Fo^2^+2Fc^2^)/3'
_refine_ls_weighting_scheme calc
_refine_ls_wR_factor_gt 0.0718
_refine_ls_wR_factor_ref 0.0748
_reflns_number_gt 3793
_reflns_number_total 4427
_reflns_threshold_expression >2sigma(I)
_cod_data_source_file cg5b00587_si_005.cif
_cod_data_source_block SMT-PABA
_cod_depositor_comments
;
The following automatic conversions were performed:

'_chemical_melting_point' value '460-462K' was changed to '461.0(10)'
- the average value was taken and precision was estimated.

Automatic conversion script
Id: cif_fix_values 3271 2015-04-21 07:52:19Z andrius 

 Adding full bibliography for 4513267--4513273.cif.
;
_cod_database_code 4513271

loop_
_symmetry_equiv_pos_as_xyz
'x, y, z'
'-x+1/2, y+1/2, -z+1/2'
'-x, -y, -z'
'x-1/2, -y-1/2, z-1/2'

loop_
_atom_site_label
_atom_site_type_symbol
_atom_site_fract_x
_atom_site_fract_y
_atom_site_fract_z
_atom_site_U_iso_or_equiv
_atom_site_adp_type
_atom_site_occupancy
_atom_site_symmetry_multiplicity
_atom_site_calc_flag
S1 S 0.65620(3) 1.09264(3) 0.175573(17) 0.01208(8) Uani 1 1 d
S2 S 0.82706(3) 0.84626(3) 0.130815(18) 0.01471(8) Uani 1 1 d
O4 O 0.54950(11) 0.63744(9) 0.46812(6) 0.0208(2) Uani 1 1 d
O3 O 0.66301(11) 0.52569(9) 0.56616(6) 0.0213(2) Uani 1 1 d
H3B H 0.595(2) 0.4777(18) 0.5522(11) 0.026 Uiso 1 1 d
O1 O 0.81043(10) 1.06648(9) 0.20711(5) 0.01673(19) Uani 1 1 d
O2 O 0.61133(11) 1.21970(8) 0.16439(5) 0.0185(2) Uani 1 1 d
N4 N 0.69936(12) 0.75647(10) 0.00375(6) 0.0148(2) Uani 1 1 d
N2 N 0.60759(12) 1.02712(9) 0.09432(6) 0.0128(2) Uani 1 1 d
N3 N 0.62490(12) 0.86183(10) 0.01645(6) 0.0137(2) Uani 1 1 d
H3A H 0.5512(19) 0.8897(15) -0.0191(10) 0.016 Uiso 1 1 d
C1 C 0.54947(13) 1.02243(11) 0.23286(7) 0.0125(2) Uani 1 1 d
C7 C 0.67304(13) 0.92424(11) 0.07973(7) 0.0119(2) Uani 1 1 d
C14 C 0.85781(14) 0.92447(11) 0.53222(7) 0.0149(2) Uani 1 1 d
H14 H 0.8605(19) 0.9985(16) 0.5031(10) 0.018 Uiso 1 1 d
C13 C 0.94970(14) 0.91825(11) 0.60338(7) 0.0136(2) Uani 1 1 d
C3 C 0.51311(15) 0.85278(12) 0.31230(7) 0.0157(2) Uani 1 1 d
H3 H 0.5493(18) 0.7799(16) 0.3387(10) 0.019 Uiso 1 1 d
C8 C 0.80694(14) 0.73618(11) 0.05973(7) 0.0143(2) Uani 1 1 d
C2 C 0.60100(14) 0.91415(11) 0.27126(7) 0.0134(2) Uani 1 1 d
H2 H 0.6941(19) 0.8806(15) 0.2677(9) 0.016 Uiso 1 1 d
C10 C 0.75981(13) 0.72172(11) 0.54941(7) 0.0129(2) Uani 1 1 d
C5 C 0.32149(15) 1.00673(13) 0.27686(8) 0.0192(3) Uani 1 1 d
H5 H 0.226(2) 1.0343(17) 0.2793(10) 0.023 Uiso 1 1 d
C15 C 0.76422(14) 0.82748(12) 0.50597(7) 0.0152(2) Uani 1 1 d
H15 H 0.7024(19) 0.8323(15) 0.4583(10) 0.018 Uiso 1 1 d
C12 C 0.94883(14) 0.81024(12) 0.64581(7) 0.0150(2) Uani 1 1 d
H12 H 1.0114(19) 0.8066(16) 0.6908(10) 0.018 Uiso 1 1 d
C11 C 0.85465(14) 0.71410(11) 0.61927(7) 0.0139(2) Uani 1 1 d
H11 H 0.8474(18) 0.6412(15) 0.6471(10) 0.017 Uiso 1 1 d
C9 C 0.90870(15) 0.62818(12) 0.06499(8) 0.0177(3) Uani 1 1 d
H9A H 1.009(2) 0.6508(17) 0.0837(11) 0.027 Uiso 1 1 d
H9B H 0.882(2) 0.5675(18) 0.0995(11) 0.027 Uiso 1 1 d
H9C H 0.901(2) 0.5920(17) 0.0165(11) 0.027 Uiso 1 1 d
N1 N 0.28435(17) 0.83450(13) 0.35532(8) 0.0276(3) Uani 1 1 d
H1B H 0.201(2) 0.8687(19) 0.3601(12) 0.033 Uiso 1 1 d
H1A H 0.324(2) 0.777(2) 0.3875(12) 0.033 Uiso 1 1 d
C16 C 0.65000(14) 0.62451(11) 0.52423(7) 0.0144(2) Uani 1 1 d
C4 C 0.37176(15) 0.89760(12) 0.31583(7) 0.0178(3) Uani 1 1 d
N5 N 1.03438(15) 1.01662(11) 0.63312(7) 0.0228(3) Uani 1 1 d
H5A H 1.038(2) 1.0831(18) 0.6075(11) 0.027 Uiso 1 1 d
H5B H 1.088(2) 1.0090(18) 0.6767(11) 0.027 Uiso 1 1 d
C6 C 0.40940(15) 1.06830(12) 0.23595(7) 0.0159(2) Uani 1 1 d
H6 H 0.3757(19) 1.1410(16) 0.2097(10) 0.019 Uiso 1 1 d

loop_
_atom_site_aniso_label
_atom_site_aniso_U_11
_atom_site_aniso_U_22
_atom_site_aniso_U_33
_atom_site_aniso_U_23
_atom_site_aniso_U_13
_atom_site_aniso_U_12
S1 0.01523(14) 0.00956(14) 0.01054(14) -0.00044(10) 0.00044(10) -0.00178(10)
S2 0.01426(14) 0.01507(14) 0.01303(15) -0.00063(11) -0.00142(11) 0.00233(11)
O4 0.0198(5) 0.0193(5) 0.0202(5) 0.0001(4) -0.0032(4) -0.0067(4)
O3 0.0200(5) 0.0132(4) 0.0276(5) 0.0036(4) -0.0026(4) -0.0059(4)
O1 0.0151(4) 0.0186(4) 0.0148(4) -0.0013(3) -0.0009(3) -0.0035(3)
O2 0.0271(5) 0.0100(4) 0.0174(5) 0.0003(3) 0.0025(4) -0.0011(4)
N4 0.0166(5) 0.0135(5) 0.0143(5) -0.0007(4) 0.0029(4) 0.0031(4)
N2 0.0154(5) 0.0123(5) 0.0096(5) -0.0005(4) -0.0001(4) 0.0005(4)
N3 0.0150(5) 0.0137(5) 0.0115(5) -0.0012(4) 0.0007(4) 0.0035(4)
C1 0.0159(5) 0.0114(5) 0.0097(5) -0.0014(4) 0.0013(4) -0.0022(4)
C7 0.0115(5) 0.0134(5) 0.0102(5) 0.0022(4) 0.0009(4) -0.0010(4)
C14 0.0158(6) 0.0136(6) 0.0146(6) 0.0036(5) 0.0017(5) -0.0021(4)
C13 0.0140(5) 0.0128(5) 0.0138(6) -0.0005(4) 0.0021(4) -0.0022(4)
C3 0.0228(6) 0.0118(5) 0.0111(6) -0.0006(4) 0.0003(5) -0.0022(5)
C8 0.0160(6) 0.0133(5) 0.0138(6) 0.0003(4) 0.0035(5) 0.0007(4)
C2 0.0158(6) 0.0119(5) 0.0110(5) -0.0023(4) -0.0010(4) -0.0005(4)
C10 0.0122(5) 0.0118(5) 0.0146(6) -0.0013(4) 0.0021(4) -0.0008(4)
C5 0.0192(6) 0.0198(6) 0.0200(7) -0.0045(5) 0.0068(5) 0.0008(5)
C15 0.0147(6) 0.0169(6) 0.0128(6) 0.0013(5) -0.0002(5) -0.0020(5)
C12 0.0157(6) 0.0147(5) 0.0131(6) 0.0009(5) -0.0010(5) -0.0012(4)
C11 0.0152(5) 0.0108(5) 0.0151(6) 0.0023(4) 0.0016(5) 0.0004(4)
C9 0.0171(6) 0.0154(6) 0.0198(7) 0.0008(5) 0.0017(5) 0.0042(5)
N1 0.0350(7) 0.0251(6) 0.0274(7) 0.0000(5) 0.0177(6) -0.0050(5)
C16 0.0145(6) 0.0123(5) 0.0162(6) -0.0014(4) 0.0028(5) -0.0007(4)
C4 0.0240(6) 0.0168(6) 0.0137(6) -0.0050(5) 0.0066(5) -0.0060(5)
N5 0.0311(6) 0.0165(5) 0.0166(6) 0.0021(5) -0.0049(5) -0.0118(5)
C6 0.0194(6) 0.0131(5) 0.0144(6) -0.0011(5) 0.0018(5) 0.0025(5)

loop_
_atom_type_symbol
_atom_type_description
_atom_type_scat_dispersion_real
_atom_type_scat_dispersion_imag
_atom_type_scat_source
C C 0.0033 0.0016 'International Tables Vol C Tables 4.2.6.8 and 6.1.1.4'
H H 0.0000 0.0000 'International Tables Vol C Tables 4.2.6.8 and 6.1.1.4'
O O 0.0106 0.0060 'International Tables Vol C Tables 4.2.6.8 and 6.1.1.4'
N N 0.0061 0.0033 'International Tables Vol C Tables 4.2.6.8 and 6.1.1.4'
S S 0.1246 0.1234 'International Tables Vol C Tables 4.2.6.8 and 6.1.1.4'

loop_
_geom_angle_atom_site_label_1
_geom_angle_atom_site_label_2
_geom_angle_atom_site_label_3
_geom_angle
O2 S1 O1 118.27(6)
O2 S1 N2 105.60(6)
O1 S1 N2 110.22(6)
O2 S1 C1 108.70(6)
O1 S1 C1 107.52(6)
N2 S1 C1 105.89(6)
C8 S2 C7 88.79(6)
C8 N4 N3 109.64(11)
C7 N2 S1 120.03(9)
C7 N3 N4 118.44(11)
C6 C1 C2 120.06(12)
C6 C1 S1 120.42(10)
C2 C1 S1 119.35(10)
N2 C7 N3 121.12(11)
N2 C7 S2 130.81(10)
N3 C7 S2 108.06(9)
C15 C14 C13 120.19(12)
N5 C13 C14 121.37(12)
N5 C13 C12 119.70(12)
C14 C13 C12 118.87(11)
C2 C3 C4 120.67(12)
N4 C8 C9 123.82(12)
N4 C8 S2 115.05(9)
C9 C8 S2 121.13(10)
C3 C2 C1 119.96(12)
C11 C10 C15 118.90(11)
C11 C10 C16 120.58(11)
C15 C10 C16 120.38(11)
C6 C5 C4 120.69(13)
C14 C15 C10 120.80(12)
C11 C12 C13 120.48(12)
C12 C11 C10 120.68(12)
O4 C16 O3 122.75(12)
O4 C16 C10 121.95(12)
O3 C16 C10 115.26(11)
N1 C4 C3 120.15(13)
N1 C4 C5 121.16(14)
C3 C4 C5 118.68(12)
C5 C6 C1 119.94(12)

loop_
_geom_bond_atom_site_label_1
_geom_bond_atom_site_label_2
_geom_bond_distance
S1 O2 1.4388(9)
S1 O1 1.4490(9)
S1 N2 1.6258(11)
S1 C1 1.7485(13)
S2 C8 1.7456(13)
S2 C7 1.7500(12)
O4 C16 1.2434(16)
O3 C16 1.3075(16)
N4 C8 1.2919(16)
N4 N3 1.3744(14)
N2 C7 1.3189(16)
N3 C7 1.3363(16)
C1 C6 1.3940(18)
C1 C2 1.3992(17)
C14 C15 1.3815(17)
C14 C13 1.4036(17)
C13 N5 1.3663(16)
C13 C12 1.4042(17)
C3 C2 1.3802(18)
C3 C4 1.4029(19)
C8 C9 1.4892(17)
C10 C11 1.3971(17)
C10 C15 1.3988(18)
C10 C16 1.4676(17)
C5 C6 1.380(2)
C5 C4 1.409(2)
C12 C11 1.3786(17)
N1 C4 1.3678(19)

loop_
_geom_torsion_atom_site_label_1
_geom_torsion_atom_site_label_2
_geom_torsion_atom_site_label_3
_geom_torsion_atom_site_label_4
_geom_torsion
O2 S1 N2 C7 158.09(10)
O1 S1 N2 C7 29.27(12)
C1 S1 N2 C7 -86.73(11)
C8 N4 N3 C7 1.05(16)
O2 S1 C1 C6 25.29(12)
O1 S1 C1 C6 154.43(10)
N2 S1 C1 C6 -87.75(11)
O2 S1 C1 C2 -159.54(9)
O1 S1 C1 C2 -30.40(11)
N2 S1 C1 C2 87.42(10)
S1 N2 C7 N3 173.01(10)
S1 N2 C7 S2 -8.16(17)
N4 N3 C7 N2 178.80(11)
N4 N3 C7 S2 -0.26(14)
C8 S2 C7 N2 -179.35(13)
C8 S2 C7 N3 -0.41(10)
C15 C14 C13 N5 -174.66(13)
C15 C14 C13 C12 2.5(2)
N3 N4 C8 C9 178.86(12)
N3 N4 C8 S2 -1.35(14)
C7 S2 C8 N4 1.06(11)
C7 S2 C8 C9 -179.15(11)
C4 C3 C2 C1 0.21(19)
C6 C1 C2 C3 -0.07(18)
S1 C1 C2 C3 -175.25(10)
C13 C14 C15 C10 -0.3(2)
C11 C10 C15 C14 -1.67(19)
C16 C10 C15 C14 174.02(12)
N5 C13 C12 C11 174.45(13)
C14 C13 C12 C11 -2.7(2)
C13 C12 C11 C10 0.8(2)
C15 C10 C11 C12 1.42(19)
C16 C10 C11 C12 -174.26(12)
C11 C10 C16 O4 168.61(13)
C15 C10 C16 O4 -7.0(2)
C11 C10 C16 O3 -9.42(18)
C15 C10 C16 O3 174.97(12)
C2 C3 C4 N1 178.54(12)
C2 C3 C4 C5 -0.21(19)
C6 C5 C4 N1 -178.67(13)
C6 C5 C4 C3 0.1(2)
C4 C5 C6 C1 0.1(2)
C2 C1 C6 C5 -0.08(19)
S1 C1 C6 C5 175.06(10)
